data_1557148
loop_
_publ_author_name
'Springborg, Johan'
'Sotofte, Inger'

_publ_section_title
;
 Synthetic, Thermodynamic and Crystallographic Studies of Pentacoordinated
 Copper(II) Complexes with [24.31]Adamanzane,
 1,4,7,10-Tetraazabicyclo[5.5.3]pentadecane, and Bromide, Iodide,
 Hydroxide, Water or Ammonia
;
_journal_name_full 'Acta Chemica Scandinavica'
_journal_page_first 357
_journal_page_last 366
_journal_paper_doi 10.3891/acta.chem.scand.51-0357
_journal_volume 51
_journal_year 1997
_chemical_formula_moiety 'C11 H24 Cu I N4, I'
_chemical_formula_sum 'C11 H24 Cu I2 N4'
_chemical_formula_weight 529.68
_chemical_name_common 'Copper(II) Adamanzane Complex'
_space_group_IT_number 34
_space_group_name_Hall 'P 2 -2n'
_space_group_name_H-M_alt 'P n n 2'
_symmetry_cell_setting orthorhombic
_symmetry_Int_Tables_number 34
_symmetry_space_group_name_Hall 'P 2 -2n'
_symmetry_space_group_name_H-M 'P n n 2'
_cell_angle_alpha 90.
_cell_angle_beta 90.
_cell_angle_gamma 90.
_cell_formula_units_Z 4
_cell_length_a 13.678(4)
_cell_length_b 13.359(4)
_cell_length_c 9.219(3)
_cell_volume 1684.5(9)
_diffrn_ambient_temperature 120
_diffrn_radiation_probe x-ray
_diffrn_radiation_type CuK\a
_diffrn_radiation_wavelength 1.5418
_exptl_absorpt_coefficient_mu 30.53
_exptl_crystal_density_diffrn 2.09
_exptl_crystal_F_000 1012
_refine_ls_goodness_of_fit_ref 2.20
_refine_ls_number_parameters 84
_refine_ls_number_reflns 1302
_refine_ls_R_factor_gt 0.1296
_refine_ls_wR_factor_ref 0.3261
_cod_data_source_file Acta-Chem-Scand-1997-51-357-2.cif
_cod_data_source_block 2
_cod_database_code 1557148

loop_
_space_group_symop_id
_space_group_symop_operation_xyz
1 x,y,z
2 -x,-y,z
3 1/2-x,1/2+y,1/2+z
4 1/2+x,1/2-y,1/2+z

loop_
_atom_site_label
_atom_site_type_symbol
_atom_site_thermal_displace_type
_atom_site_fract_x
_atom_site_fract_y
_atom_site_fract_z
_atom_site_occupancy
_atom_site_U_iso_or_equiv
_atom_site_calc_flag
_atom_site_refinement_flags
_atom_site_disorder_assembly
_atom_site_disorder_group
I1 I Uiso -0.07763(17) 0.2547(3) 0.0145(6) 1.000 0.0323(6) . . . .
I2 I Uiso 0.00000 0.00000 0.5873(2) 1.000 0.0235(13) . . . .
I3 I Uiso 0.00000 0.50000 0.4300(4) 1.000 0.0347(14) . . . .
Cu Cu Uiso 0.1114(3) 0.2480(5) 0.0132(11) 1.000 0.0160(9) . . . .
N1 N Uiso 0.121(3) 0.345(3) 0.170(4) 1.000 0.016(7) . . . .
N2 N Uiso 0.192(3) 0.152(3) 0.140(4) 1.000 0.033(8) . . . .
N3 N Uiso 0.126(3) 0.144(3) -0.145(4) 1.000 0.024(9) . . . .
N4 N Uiso 0.219(3) 0.327(3) -0.100(4) 1.000 0.034(8) . . . .
C1 C Uiso 0.160(3) 0.299(3) 0.302(4) 1.000 0.020(8) . . . .
C2 C Uiso 0.157(4) 0.180(4) 0.285(5) 1.000 0.035(10) . . . .
C3 C Uiso 0.156(4) 0.058(4) 0.078(5) 1.000 0.038(10) . . . .
C4 C Uiso 0.165(3) 0.047(4) -0.079(5) 1.000 0.028(9) . . . .
C5 C Uiso 0.187(3) 0.193(3) -0.272(5) 1.000 0.027(9) . . . .
C6 C Uiso 0.193(3) 0.299(3) -0.251(4) 1.000 0.026(8) . . . .
C7 C Uiso 0.200(3) 0.425(3) -0.054(4) 1.000 0.022(7) . . . .
C8 C Uiso 0.178(4) 0.434(4) 0.123(6) 1.000 0.037(12) . . . .
C9 C Uiso 0.302(3) 0.152(3) 0.127(4) 1.000 0.026(8) . . . .
C10 C Uiso 0.345(3) 0.249(3) 0.079(4) 1.000 0.021(7) . . . .
C11 C Uiso 0.326(3) 0.290(3) -0.074(4) 1.000 0.021(7) . . . .

loop_
_atom_type_symbol
_atom_type_description
_atom_type_scat_dispersion_real
_atom_type_scat_dispersion_imag
_atom_type_scat_source
C C 0.0181 0.0091 ' International Tables Vol C Tables 4.2.6.8 and 6.1.1.4'
Cu Cu -1.9646 0.5888 ' International Tables Vol C Tables 4.2.6.8 and 6.1.1.4'
I I -0.3257 6.8362 ' International Tables Vol C Tables 4.2.6.8 and 6.1.1.4'
N N 0.0311 0.0180 ' International Tables Vol C Tables 4.2.6.8 and 6.1.1.4'

loop_
_geom_angle_atom_site_label_1
_geom_angle_atom_site_label_2
_geom_angle_atom_site_label_3
_geom_angle
_geom_angle_site_symmetry_1
_geom_angle_site_symmetry_2
_geom_angle_site_symmetry_3
_geom_angle_publ_flag
I1 Cu N1 92.4(12) . . . yes
I1 Cu N2 123.7(12) . . . yes
I1 Cu N3 97.2(12) . . . yes
I1 Cu N4 133.5(11) . . . yes
N1 Cu N2 87.5(16) . . . yes
N1 Cu N3 170.3(17) . . . yes
N1 Cu N4 89.3(16) . . . yes
N2 Cu N3 85.9(16) . . . yes
N2 Cu N4 102.8(16) . . . yes
N3 Cu N4 85.3(16) . . . yes
Cu N1 C1 111(3) . . . yes
Cu N1 C8 111(3) . . . yes
C1 N1 C8 113(4) . . . yes
Cu N2 C2 101(3) . . . yes
Cu N2 C3 98(3) . . . yes
Cu N2 C9 119(3) . . . yes
C2 N2 C3 118(4) . . . yes
C2 N2 C9 113(4) . . . yes
C3 N2 C9 108(4) . . . yes
Cu N3 C4 109(3) . . . yes
Cu N3 C5 108(3) . . . yes
C4 N3 C5 118(3) . . . yes
Cu N4 C6 100(3) . . . yes
Cu N4 C7 101(3) . . . yes
Cu N4 C11 115(3) . . . yes
C6 N4 C7 118(3) . . . yes
C6 N4 C11 107(3) . . . yes
C7 N4 C11 115(3) . . . yes
N1 C1 C2 109(3) . . . yes
N2 C2 C1 110(4) . . . yes
N2 C3 C4 116(4) . . . yes
N3 C4 C3 106(4) . . . yes
N3 C5 C6 110(3) . . . yes
N4 C6 C5 113(3) . . . yes
N4 C7 C8 114(3) . . . yes
N1 C8 C7 109(4) . . . yes
N2 C9 C10 115(3) . . . yes
C9 C10 C11 121(3) . . . no
N4 C11 C10 114(3) . . . yes

loop_
_geom_bond_atom_site_label_1
_geom_bond_atom_site_label_2
_geom_bond_distance
_geom_bond_site_symmetry_1
_geom_bond_site_symmetry_2
_geom_bond_publ_flag
I1 Cu 2.587(5) . . yes
Cu N1 1.95(4) . . yes
Cu N2 2.06(4) . . yes
Cu N3 2.02(4) . . yes
Cu N4 2.09(4) . . yes
N1 C1 1.46(5) . . yes
N1 C8 1.49(7) . . yes
N2 C2 1.47(6) . . yes
N2 C3 1.47(7) . . yes
N2 C9 1.51(6) . . yes
N3 C4 1.53(6) . . yes
N3 C5 1.58(6) . . yes
N4 C6 1.49(5) . . yes
N4 C7 1.40(6) . . yes
N4 C11 1.56(6) . . yes
C1 C2 1.60(7) . . no
C3 C4 1.46(7) . . no
C5 C6 1.43(6) . . no
C7 C8 1.66(7) . . no
C9 C10 1.49(6) . . no
C10 C11 1.54(5) . . no

loop_
_geom_torsion_atom_site_label_1
_geom_torsion_atom_site_label_2
_geom_torsion_atom_site_label_3
_geom_torsion_atom_site_label_4
_geom_torsion
_geom_torsion_site_symmetry_1
_geom_torsion_site_symmetry_2
_geom_torsion_site_symmetry_3
_geom_torsion_site_symmetry_4
_geom_torsion_publ_flag
I1 Cu N1 C1 113(3) . . . . no
I1 Cu N1 C8 -121(3) . . . . no
N2 Cu N1 C1 -11(3) . . . . no
N2 Cu N1 C8 115(3) . . . . no
N4 Cu N1 C1 -114(3) . . . . no
N4 Cu N1 C8 12(3) . . . . no
I1 Cu N2 C2 -57(3) . . . . no
I1 Cu N2 C3 63(3) . . . . no
I1 Cu N2 C9 178(2) . . . . no
N1 Cu N2 C2 34(3) . . . . no
N1 Cu N2 C3 154(3) . . . . no
N1 Cu N2 C9 -91(3) . . . . no
N3 Cu N2 C2 -153(3) . . . . no
N3 Cu N2 C3 -33(3) . . . . no
N3 Cu N2 C9 82(3) . . . . no
N4 Cu N2 C2 123(3) . . . . no
N4 Cu N2 C3 -117(3) . . . . no
N4 Cu N2 C9 -2(3) . . . . no
I1 Cu N3 C4 -111(3) . . . . no
I1 Cu N3 C5 120(2) . . . . no
N2 Cu N3 C4 13(3) . . . . no
N2 Cu N3 C5 -116(3) . . . . no
N4 Cu N3 C4 116(3) . . . . no
N4 Cu N3 C5 -13(3) . . . . no
I1 Cu N4 C6 -61(3) . . . . no
I1 Cu N4 C7 61(3) . . . . no
I1 Cu N4 C11 -175.0(19) . . . . no
N1 Cu N4 C6 -154(3) . . . . no
N1 Cu N4 C7 -32(3) . . . . no
N1 Cu N4 C11 93(3) . . . . no
N2 Cu N4 C6 119(3) . . . . no
N2 Cu N4 C7 -119(3) . . . . no
N2 Cu N4 C11 5(3) . . . . no
N3 Cu N4 C6 34(3) . . . . no
N3 Cu N4 C7 156(3) . . . . no
N3 Cu N4 C11 -80(3) . . . . no
Cu N1 C1 C2 -14(4) . . . . no
C8 N1 C1 C2 -139(4) . . . . no
Cu N1 C8 C7 8(4) . . . . no
C1 N1 C8 C7 133(4) . . . . no
Cu N2 C2 C1 -49(4) . . . . no
C3 N2 C2 C1 -153(4) . . . . no
C9 N2 C2 C1 80(5) . . . . no
Cu N2 C3 C4 55(5) . . . . no
C2 N2 C3 C4 161(4) . . . . no
C9 N2 C3 C4 -70(5) . . . . no
Cu N2 C9 C10 27(4) . . . . no
C2 N2 C9 C10 -91(4) . . . . no
C3 N2 C9 C10 137(4) . . . . no
Cu N3 C4 C3 13(4) . . . . no
C5 N3 C4 C3 136(4) . . . . no
Cu N3 C5 C6 -13(4) . . . . no
C4 N3 C5 C6 -137(4) . . . . no
Cu N4 C6 C5 -54(4) . . . . no
C7 N4 C6 C5 -162(4) . . . . no
C11 N4 C6 C5 67(4) . . . . no
Cu N4 C7 C8 43(4) . . . . no
C6 N4 C7 C8 151(4) . . . . no
C11 N4 C7 C8 -81(4) . . . . no
Cu N4 C11 C10 -33(4) . . . . no
C6 N4 C11 C10 -143(3) . . . . no
C7 N4 C11 C10 84(4) . . . . no
N1 C1 C2 N2 44(5) . . . . no
N2 C3 C4 N3 -48(5) . . . . no
N3 C5 C6 N4 47(5) . . . . no
N4 C7 C8 N1 -37(5) . . . . no
N2 C9 C10 C11 -66(5) . . . . no
C9 C10 C11 N4 70(5) . . . . no
